data_4502241
loop_
_publ_author_name
'Xu, Haisheng'
'Li, Zhanfeng'
'Liu, Bin'
'Xue, Ganglin'
'Hu, Huaiming'
'Fu, Feng'
'Wang, Jiwu'

_publ_section_title
;
 Charge-Transfer Salts via Cocrystallization of the Cationic Ferrocenyl
 Donor with Polyoxometalate Acceptors
;
_journal_issue 3
_journal_name_full 'Crystal Growth &amp; Design'
_journal_page_first 1096
_journal_paper_doi 10.1021/cg900777g
_journal_volume 10
_journal_year 2010
_chemical_formula_sum 'C64 H64 Fe4 N4 O32 W10'
_chemical_formula_weight 3462.98
_chemical_name_systematic
; 
 ? 
;
_space_group_IT_number 61
_symmetry_cell_setting orthorhombic
_symmetry_space_group_name_Hall '-P 2ac 2ab'
_symmetry_space_group_name_H-M 'P b c a'
_atom_sites_solution_hydrogens geom
_atom_sites_solution_primary direct
_atom_sites_solution_secondary difmap
_audit_creation_method SHELXL-97
_cell_angle_alpha 90.00
_cell_angle_beta 90.00
_cell_angle_gamma 90.00
_cell_formula_units_Z 4
_cell_length_a 18.328(2)
_cell_length_b 17.4640(18)
_cell_length_c 23.660(3)
_cell_measurement_temperature 293(2)
_cell_volume 7573.1(15)
_computing_cell_refinement 'Bruker SMART'
_computing_data_collection 'Bruker SMART'
_computing_data_reduction 'Bruker SAINT'
_computing_molecular_graphics 'Bruker SHELXTL'
_computing_publication_material 'Bruker SHELXTL'
_computing_structure_refinement 'SHELXL-97 (Sheldrick, 1997)'
_computing_structure_solution 'SHELXS-97 (Sheldrick, 1990)'
_diffrn_ambient_temperature 273(2)
_diffrn_measured_fraction_theta_full 1.000
_diffrn_measured_fraction_theta_max 1.000
_diffrn_measurement_device_type 'CCD area detector'
_diffrn_measurement_method 'phi and omega scans'
_diffrn_radiation_monochromator graphite
_diffrn_radiation_source 'fine-focus sealed tube'
_diffrn_radiation_type MoK\a
_diffrn_radiation_wavelength 0.71073
_diffrn_reflns_av_R_equivalents 0.0936
_diffrn_reflns_av_sigmaI/netI 0.0682
_diffrn_reflns_limit_h_max 20
_diffrn_reflns_limit_h_min -21
_diffrn_reflns_limit_k_max 20
_diffrn_reflns_limit_k_min -20
_diffrn_reflns_limit_l_max 28
_diffrn_reflns_limit_l_min -18
_diffrn_reflns_number 36331
_diffrn_reflns_theta_full 25.10
_diffrn_reflns_theta_max 25.10
_diffrn_reflns_theta_min 1.72
_diffrn_standards_decay_% 0
_diffrn_standards_interval_count 0
_diffrn_standards_interval_time 0
_diffrn_standards_number 0
_exptl_absorpt_coefficient_mu 15.944
_exptl_absorpt_correction_T_max 0.203
_exptl_absorpt_correction_T_min 0.059
_exptl_absorpt_correction_type multi-scan
_exptl_absorpt_process_details sadabs
_exptl_crystal_colour brown
_exptl_crystal_density_diffrn 3.037
_exptl_crystal_density_method 'not measured'
_exptl_crystal_description block
_exptl_crystal_F_000 6304.0
_exptl_crystal_size_max 0.32
_exptl_crystal_size_mid 0.16
_exptl_crystal_size_min 0.10
_refine_diff_density_max 1.217
_refine_diff_density_min -1.844
_refine_diff_density_rms 0.239
_refine_ls_extinction_coef 0.000127(8)
_refine_ls_extinction_expression Fc^*^=kFc[1+0.001xFc^2^\l^3^/sin(2\q)]^-1/4^
_refine_ls_extinction_method SHELXL
_refine_ls_goodness_of_fit_ref 0.907
_refine_ls_hydrogen_treatment constr
_refine_ls_matrix_type full
_refine_ls_number_parameters 443
_refine_ls_number_reflns 6735
_refine_ls_number_restraints 0
_refine_ls_restrained_S_all 0.907
_refine_ls_R_factor_all 0.0531
_refine_ls_R_factor_gt 0.0347
_refine_ls_shift/su_max 0.001
_refine_ls_shift/su_mean 0.000
_refine_ls_structure_factor_coef Fsqd
_refine_ls_weighting_details 'calc w=1/[\s^2^(Fo^2^)+(0.0332P)^2^+0.0000P] where P=(Fo^2^+2Fc^2^)/3'
_refine_ls_weighting_scheme calc
_refine_ls_wR_factor_gt 0.0718
_refine_ls_wR_factor_ref 0.0754
_reflns_number_gt 4764
_reflns_number_total 6735
_reflns_threshold_expression >2sigma(I)
_cod_data_source_file cg900777g_si_003.cif
_cod_data_source_block xb2433
_cod_original_cell_volume 7573.1(14)
_cod_original_sg_symbol_H-M pbca
_cod_database_code 4502241

loop_
_symmetry_equiv_pos_as_xyz
'x, y, z'
'-x+1/2, -y, z+1/2'
'-x, y+1/2, -z+1/2'
'x+1/2, -y+1/2, -z'
'-x, -y, -z'
'x-1/2, y, -z-1/2'
'x, -y-1/2, z-1/2'
'-x-1/2, y-1/2, z'

loop_
_atom_site_label
_atom_site_type_symbol
_atom_site_fract_x
_atom_site_fract_y
_atom_site_fract_z
_atom_site_U_iso_or_equiv
_atom_site_adp_type
_atom_site_occupancy
_atom_site_symmetry_multiplicity
_atom_site_calc_flag
_atom_site_refinement_flags
N2 N 0.1919(3) 0.1784(3) 0.5847(3) 0.044(2) Uani 1 1 d G
C28 C 0.2053(3) 0.1477(4) 0.6379(3) 0.061(3) Uani 1 1 d G
H28 H 0.2498 0.1565 0.6556 0.073 Uiso 1 1 calc R
C29 C 0.1522(5) 0.1038(4) 0.6646(3) 0.065(4) Uani 1 1 d G
H29 H 0.1612 0.0833 0.7001 0.078 Uiso 1 1 calc R
C30 C 0.0857(4) 0.0907(4) 0.6380(4) 0.069(4) Uani 1 1 d G
H30 H 0.0502 0.0613 0.6559 0.082 Uiso 1 1 calc R
C31 C 0.0723(3) 0.1214(5) 0.5848(4) 0.074(4) Uani 1 1 d G
H31 H 0.0278 0.1126 0.5671 0.089 Uiso 1 1 calc R
C32 C 0.1254(4) 0.1652(4) 0.5582(2) 0.060(3) Uani 1 1 d G
H32 H 0.1164 0.1858 0.5226 0.071 Uiso 1 1 calc R
C22 C 0.2709(3) 0.2925(3) 0.5860(2) 0.039(3) Uani 1 1 d G
C23 C 0.3304(3) 0.3049(3) 0.62340(19) 0.050(3) Uani 1 1 d G
H23 H 0.3631 0.2679 0.6359 0.060 Uiso 1 1 calc R
C24 C 0.3310(3) 0.3836(4) 0.63836(15) 0.051(3) Uani 1 1 d G
H24 H 0.3643 0.4073 0.6624 0.061 Uiso 1 1 calc R
C25 C 0.2719(3) 0.4199(3) 0.6102(2) 0.051(3) Uani 1 1 d G
H25 H 0.2597 0.4715 0.6126 0.061 Uiso 1 1 calc R
C26 C 0.23477(19) 0.3636(4) 0.5779(2) 0.041(3) Uani 1 1 d G
H26 H 0.1940 0.3718 0.5554 0.049 Uiso 1 1 calc R
C17 C 0.3409(3) 0.3923(4) 0.46735(16) 0.059(3) Uani 1 1 d G
H17 H 0.3002 0.3989 0.4444 0.070 Uiso 1 1 calc R
C18 C 0.3769(3) 0.3219(3) 0.47834(19) 0.064(3) Uani 1 1 d G
H18 H 0.3640 0.2743 0.4638 0.077 Uiso 1 1 calc R
C19 C 0.4362(3) 0.3369(4) 0.5154(2) 0.061(3) Uani 1 1 d G
H19 H 0.4689 0.3008 0.5294 0.073 Uiso 1 1 calc R
C20 C 0.4368(2) 0.4166(4) 0.5273(2) 0.055(3) Uani 1 1 d G
H20 H 0.4699 0.4419 0.5504 0.066 Uiso 1 1 calc R
C21 C 0.3779(3) 0.4508(3) 0.4976(2) 0.058(3) Uani 1 1 d G
H21 H 0.3656 0.5025 0.4979 0.070 Uiso 1 1 calc R
N1 N 0.3030(3) 0.2822(4) 0.3302(3) 0.045(2) Uani 1 1 d G
C12 C 0.3708(4) 0.2500(4) 0.3186(3) 0.067(4) Uani 1 1 d G
H12 H 0.3811 0.2004 0.3304 0.081 Uiso 1 1 calc R
C13 C 0.4230(3) 0.2920(6) 0.2894(4) 0.083(5) Uani 1 1 d G
H13 H 0.4683 0.2705 0.2817 0.100 Uiso 1 1 calc R
C14 C 0.4075(5) 0.3662(6) 0.2717(3) 0.087(5) Uani 1 1 d G
H14 H 0.4424 0.3943 0.2522 0.105 Uiso 1 1 calc R
C15 C 0.3397(5) 0.3983(4) 0.2833(3) 0.073(4) Uani 1 1 d G
H15 H 0.3293 0.4479 0.2715 0.088 Uiso 1 1 calc R
C16 C 0.2875(3) 0.3563(4) 0.3125(3) 0.057(3) Uani 1 1 d G
H16 H 0.2422 0.3779 0.3202 0.069 Uiso 1 1 calc R
C6 C 0.2196(2) 0.1285(4) 0.2759(3) 0.063(3) Uani 1 1 d G
H6 H 0.2520 0.0915 0.2891 0.075 Uiso 1 1 calc R
C7 C 0.2063(3) 0.2010(4) 0.3009(2) 0.050(3) Uani 1 1 d G
C8 C 0.1534(3) 0.2396(3) 0.2676(3) 0.062(3) Uani 1 1 d G
H8 H 0.1347 0.2882 0.2744 0.074 Uiso 1 1 calc R
C9 C 0.1340(3) 0.1908(5) 0.2220(2) 0.083(5) Uani 1 1 d G
H9 H 0.1003 0.2019 0.1937 0.099 Uiso 1 1 calc R
C10 C 0.1749(4) 0.1222(4) 0.2271(2) 0.084(5) Uani 1 1 d G
H10 H 0.1728 0.0804 0.2027 0.101 Uiso 1 1 calc R
C1 C 0.0383(4) 0.0547(4) 0.3044(3) 0.069(4) Uani 1 1 d G
H1 H 0.0314 0.0143 0.2793 0.083 Uiso 1 1 calc R
C2 C 0.0858(4) 0.0548(4) 0.3518(3) 0.077(4) Uani 1 1 d G
H2 H 0.1156 0.0145 0.3632 0.093 Uiso 1 1 calc R
C3 C 0.0801(4) 0.1272(5) 0.3786(2) 0.082(4) Uani 1 1 d G
H3 H 0.1053 0.1427 0.4108 0.098 Uiso 1 1 calc R
C4 C 0.0289(3) 0.1719(4) 0.3479(3) 0.091(5) Uani 1 1 d G
H4 H 0.0148 0.2217 0.3563 0.109 Uiso 1 1 calc R
C5 C 0.0031(2) 0.1270(5) 0.3020(3) 0.070(4) Uani 1 1 d G
H5 H -0.0309 0.1424 0.2751 0.084 Uiso 1 1 calc R
W3 W 0.08351(2) 0.37401(2) 0.443048(16) 0.03075(11) Uani 1 1 d .
W4 W -0.00028(2) 0.38150(2) 0.588858(16) 0.03367(12) Uani 1 1 d .
W5 W 0.06618(2) 0.55296(2) 0.607776(16) 0.03183(11) Uani 1 1 d .
W2 W 0.15135(2) 0.54568(2) 0.461668(16) 0.03396(12) Uani 1 1 d .
W1 W 0.09220(2) 0.49309(2) 0.336327(16) 0.03504(12) Uani 1 1 d .
Fe2 Fe 0.34120(8) 0.36799(8) 0.55234(6) 0.0393(4) Uani 1 1 d .
Fe1 Fe 0.11333(8) 0.14088(9) 0.29809(6) 0.0471(4) Uani 1 1 d .
O7 O 0.0430(3) 0.4952(3) 0.4252(2) 0.0228(13) Uani 1 1 d .
O11 O 0.0394(3) 0.3829(3) 0.5163(2) 0.0325(15) Uani 1 1 d .
O14 O 0.0776(3) 0.4447(3) 0.6157(2) 0.0336(16) Uani 1 1 d .
O9 O -0.0118(3) 0.3567(3) 0.4126(2) 0.0328(15) Uani 1 1 d .
O12 O 0.1050(3) 0.5493(3) 0.5342(2) 0.0344(16) Uani 1 1 d .
O8 O 0.1611(3) 0.4377(3) 0.4702(3) 0.0366(16) Uani 1 1 d .
O3 O 0.1182(3) 0.3942(3) 0.3676(2) 0.0319(15) Uani 1 1 d .
O15 O -0.0964(4) 0.3655(3) 0.5586(3) 0.0397(17) Uani 1 1 d .
O4 O 0.0509(4) 0.5916(3) 0.3401(2) 0.0387(16) Uani 1 1 d .
O10 O 0.1191(4) 0.2853(3) 0.4501(3) 0.0471(18) Uani 1 1 d .
O2 O -0.0025(3) 0.4519(3) 0.3256(2) 0.0341(15) Uani 1 1 d .
O13 O 0.1386(4) 0.5898(4) 0.6436(3) 0.0515(19) Uani 1 1 d .
O5 O 0.1700(3) 0.5337(3) 0.3821(3) 0.0381(16) Uani 1 1 d .
O16 O 0.0240(4) 0.2924(4) 0.6099(3) 0.053(2) Uani 1 1 d .
O6 O 0.2345(4) 0.5818(4) 0.4792(3) 0.057(2) Uani 1 1 d .
O1 O 0.1310(4) 0.4891(4) 0.2711(3) 0.057(2) Uani 1 1 d .
C27 C 0.2506(6) 0.2209(6) 0.5555(5) 0.060(3) Uani 1 1 d .
H27A H 0.2345 0.2339 0.5176 0.072 Uiso 1 1 calc R
H27B H 0.2932 0.1883 0.5522 0.072 Uiso 1 1 calc R
C11 C 0.2433(6) 0.2327(6) 0.3508(4) 0.054(3) Uani 1 1 d .
H11A H 0.2628 0.1917 0.3740 0.065 Uiso 1 1 calc R
H11B H 0.2093 0.2622 0.3734 0.065 Uiso 1 1 calc R

loop_
_atom_site_aniso_label
_atom_site_aniso_U_11
_atom_site_aniso_U_22
_atom_site_aniso_U_33
_atom_site_aniso_U_23
_atom_site_aniso_U_13
_atom_site_aniso_U_12
N2 0.058(6) 0.042(5) 0.033(5) -0.003(4) 0.002(4) 0.007(5)
C28 0.061(8) 0.082(9) 0.041(7) 0.021(6) -0.008(6) 0.010(7)
C29 0.077(9) 0.064(8) 0.054(8) 0.035(7) 0.009(7) -0.002(7)
C30 0.072(9) 0.052(7) 0.081(10) -0.004(8) 0.030(8) -0.010(7)
C31 0.069(9) 0.071(9) 0.082(11) -0.002(8) -0.014(8) -0.017(8)
C32 0.084(9) 0.051(7) 0.043(8) 0.001(6) -0.021(7) -0.011(7)
C22 0.041(6) 0.042(6) 0.033(6) 0.000(5) 0.012(5) -0.009(5)
C23 0.040(6) 0.075(8) 0.034(7) 0.007(6) -0.003(5) 0.010(6)
C24 0.045(7) 0.057(7) 0.050(7) -0.013(6) -0.011(5) -0.002(6)
C25 0.051(7) 0.046(7) 0.056(8) -0.016(6) 0.017(6) 0.000(6)
C26 0.027(5) 0.057(7) 0.039(6) 0.004(5) 0.000(4) -0.004(5)
C17 0.058(8) 0.080(9) 0.039(7) 0.007(6) 0.006(6) 0.013(7)
C18 0.079(9) 0.080(9) 0.034(7) -0.020(7) 0.011(6) -0.007(8)
C19 0.053(7) 0.063(8) 0.068(9) -0.002(7) 0.027(6) 0.022(6)
C20 0.041(6) 0.061(8) 0.065(9) -0.014(7) 0.016(6) -0.014(6)
C21 0.075(8) 0.054(7) 0.045(8) -0.004(6) 0.001(6) -0.001(7)
N1 0.044(5) 0.055(6) 0.036(5) -0.006(4) -0.005(4) -0.002(5)
C12 0.049(8) 0.058(8) 0.094(11) -0.006(7) -0.021(7) 0.024(7)
C13 0.043(8) 0.104(12) 0.102(12) -0.020(10) 0.025(7) -0.023(8)
C14 0.115(14) 0.085(11) 0.061(10) 0.006(8) 0.008(9) -0.029(10)
C15 0.087(10) 0.064(8) 0.067(10) 0.012(7) -0.026(8) -0.028(8)
C16 0.051(7) 0.046(7) 0.075(9) 0.002(6) -0.016(6) -0.007(6)
C6 0.043(7) 0.080(9) 0.064(9) -0.014(7) 0.010(6) -0.006(6)
C7 0.054(7) 0.060(8) 0.035(7) 0.001(6) -0.001(5) -0.021(6)
C8 0.061(8) 0.076(8) 0.048(8) 0.010(7) -0.013(6) -0.036(7)
C9 0.080(10) 0.126(13) 0.041(9) 0.008(8) -0.010(7) -0.048(10)
C10 0.077(10) 0.138(14) 0.038(8) -0.027(9) 0.012(7) -0.020(10)
C1 0.071(9) 0.065(9) 0.071(10) -0.025(7) 0.007(7) -0.022(7)
C2 0.118(12) 0.060(8) 0.054(9) -0.008(7) 0.016(8) -0.017(8)
C3 0.092(11) 0.096(11) 0.057(9) -0.004(8) 0.021(8) -0.024(9)
C4 0.068(9) 0.094(11) 0.110(13) -0.050(10) 0.031(9) -0.030(9)
C5 0.044(7) 0.084(10) 0.081(10) -0.006(8) 0.008(6) -0.031(7)
W3 0.0434(2) 0.0266(2) 0.0223(2) -0.00612(17) -0.00047(18) 0.00582(18)
W4 0.0544(3) 0.0271(2) 0.0194(2) -0.00059(17) 0.00028(19) 0.00408(19)
W5 0.0388(2) 0.0377(2) 0.0189(2) -0.00691(18) -0.00616(17) -0.00299(19)
W2 0.0378(2) 0.0381(2) 0.0259(2) -0.00933(18) -0.00051(18) -0.00679(19)
W1 0.0521(3) 0.0379(2) 0.0151(2) -0.00697(18) 0.00763(18) -0.0036(2)
Fe2 0.0409(8) 0.0414(8) 0.0357(9) -0.0021(7) 0.0036(7) 0.0010(7)
Fe1 0.0502(9) 0.0540(10) 0.0370(10) -0.0080(8) 0.0060(7) -0.0112(8)
O7 0.032(3) 0.020(3) 0.016(3) -0.001(3) -0.003(3) -0.008(3)
O11 0.050(4) 0.033(3) 0.014(3) 0.002(3) -0.002(3) 0.003(3)
O14 0.047(4) 0.037(4) 0.017(4) -0.004(3) -0.011(3) 0.009(3)
O9 0.044(4) 0.031(3) 0.023(4) -0.010(3) -0.003(3) -0.004(3)
O12 0.044(4) 0.033(4) 0.027(4) -0.007(3) -0.008(3) -0.001(3)
O8 0.032(4) 0.046(4) 0.032(4) -0.010(3) 0.000(3) 0.012(3)
O3 0.038(4) 0.037(4) 0.021(4) -0.007(3) 0.002(3) 0.002(3)
O15 0.062(5) 0.031(3) 0.026(4) 0.000(3) 0.007(3) -0.016(3)
O4 0.066(5) 0.029(3) 0.022(4) -0.002(3) 0.005(3) -0.010(3)
O10 0.074(5) 0.035(4) 0.032(4) -0.011(3) -0.002(4) 0.008(4)
O2 0.052(4) 0.037(4) 0.013(3) -0.003(3) -0.004(3) -0.001(3)
O13 0.052(4) 0.076(5) 0.026(4) -0.024(4) -0.014(3) -0.010(4)
O5 0.046(4) 0.039(4) 0.029(4) -0.015(3) 0.007(3) -0.010(3)
O16 0.091(6) 0.036(4) 0.030(4) 0.003(3) -0.004(4) 0.014(4)
O6 0.052(5) 0.067(5) 0.051(5) -0.019(4) -0.001(4) -0.018(4)
O1 0.083(5) 0.066(5) 0.021(4) -0.008(4) 0.023(4) -0.006(4)
C27 0.078(8) 0.057(7) 0.044(7) -0.009(6) 0.028(6) -0.016(7)
C11 0.062(7) 0.063(7) 0.036(7) -0.001(6) 0.000(5) -0.034(6)

loop_
_atom_type_symbol
_atom_type_description
_atom_type_scat_dispersion_real
_atom_type_scat_dispersion_imag
_atom_type_scat_source
O O 0.0106 0.0060 'International Tables Vol C Tables 4.2.6.8 and 6.1.1.4'
W W -0.8490 6.8722 'International Tables Vol C Tables 4.2.6.8 and 6.1.1.4'
Fe Fe 0.3463 0.8444 'International Tables Vol C Tables 4.2.6.8 and 6.1.1.4'
C C 0.0033 0.0016 'International Tables Vol C Tables 4.2.6.8 and 6.1.1.4'
N N 0.0061 0.0033 'International Tables Vol C Tables 4.2.6.8 and 6.1.1.4'
H H 0.0000 0.0000 'International Tables Vol C Tables 4.2.6.8 and 6.1.1.4'

loop_
_geom_angle_atom_site_label_1
_geom_angle_atom_site_label_2
_geom_angle_atom_site_label_3
_geom_angle
_geom_angle_site_symmetry_1
_geom_angle_site_symmetry_3
C28 N2 C32 120.0 . .
C28 N2 C27 119.2(7) . .
C32 N2 C27 120.7(7) . .
N2 C28 C29 120.0 . .
C30 C29 C28 120.0 . .
C31 C30 C29 120.0 . .
C30 C31 C32 120.0 . .
C31 C32 N2 120.0 . .
C26 C22 C23 108.0 . .
C26 C22 C27 123.4(6) . .
C23 C22 C27 128.4(6) . .
C26 C22 Fe2 70.81(12) . .
C23 C22 Fe2 69.79(12) . .
C27 C22 Fe2 121.2(5) . .
C24 C23 C22 108.0 . .
C24 C23 Fe2 71.23(12) . .
C22 C23 Fe2 68.93(11) . .
C25 C24 C23 108.0 . .
C25 C24 Fe2 70.47(11) . .
C23 C24 Fe2 68.07(12) . .
C24 C25 C26 108.0 . .
C24 C25 Fe2 69.39(12) . .
C26 C25 Fe2 68.61(11) . .
C25 C26 C22 108.0 . .
C25 C26 Fe2 71.07(11) . .
C22 C26 Fe2 68.17(12) . .
C18 C17 C21 108.0 . .
C18 C17 Fe2 68.94(11) . .
C21 C17 Fe2 69.77(11) . .
C19 C18 C17 108.0 . .
C19 C18 Fe2 69.03(11) . .
C17 C18 Fe2 70.44(12) . .
C18 C19 C20 108.0 . .
C18 C19 Fe2 70.00(12) . .
C20 C19 Fe2 69.97(12) . .
C19 C20 C21 108.0 . .
C19 C20 Fe2 69.06(12) . .
C21 C20 Fe2 70.44(12) . .
C20 C21 C17 108.0 . .
C20 C21 Fe2 68.92(11) . .
C17 C21 Fe2 69.81(11) . .
C12 N1 C16 120.0 . .
C12 N1 C11 119.3(7) . .
C16 N1 C11 119.6(7) . .
N1 C12 C13 120.0 . .
C12 C13 C14 120.0 . .
C15 C14 C13 120.0 . .
C14 C15 C16 120.0 . .
C15 C16 N1 120.0 . .
C7 C6 C10 108.0 . .
C7 C6 Fe1 68.39(13) . .
C10 C6 Fe1 70.41(13) . .
C8 C7 C6 108.0 . .
C8 C7 C11 125.7(7) . .
C6 C7 C11 126.3(7) . .
C8 C7 Fe1 69.43(15) . .
C6 C7 Fe1 70.39(14) . .
C11 C7 Fe1 128.0(5) . .
C7 C8 C9 108.0 . .
C7 C8 Fe1 69.10(14) . .
C9 C8 Fe1 70.55(13) . .
C10 C9 C8 108.0 . .
C10 C9 Fe1 70.18(15) . .
C8 C9 Fe1 68.35(13) . .
C9 C10 C6 108.0 . .
C9 C10 Fe1 69.16(15) . .
C6 C10 Fe1 68.86(14) . .
C2 C1 C5 108.0 . .
C2 C1 Fe1 69.11(14) . .
C5 C1 Fe1 69.34(15) . .
C1 C2 C3 108.0 . .
C1 C2 Fe1 70.13(13) . .
C3 C2 Fe1 68.84(13) . .
C4 C3 C2 108.0 . .
C4 C3 Fe1 69.52(15) . .
C2 C3 Fe1 70.08(14) . .
C3 C4 C5 108.0 . .
C3 C4 Fe1 69.26(15) . .
C5 C4 Fe1 70.20(13) . .
C1 C5 C4 108.0 . .
C1 C5 Fe1 69.94(15) . .
C4 C5 Fe1 68.81(13) . .
O10 W3 O9 104.2(3) . .
O10 W3 O8 102.3(3) . .
O9 W3 O8 153.6(3) . .
O10 W3 O11 98.5(3) . .
O9 W3 O11 88.2(2) . .
O8 W3 O11 87.9(2) . .
O10 W3 O3 97.6(3) . .
O9 W3 O3 88.9(2) . .
O8 W3 O3 87.7(2) . .
O11 W3 O3 163.9(2) . .
O10 W3 O7 173.9(3) . .
O9 W3 O7 77.3(2) . .
O8 W3 O7 76.4(2) . .
O11 W3 O7 87.4(2) . .
O3 W3 O7 76.4(2) . .
O16 W4 O11 100.4(3) . .
O16 W4 O14 103.7(3) . .
O11 W4 O14 90.4(3) . .
O16 W4 O15 102.5(3) . .
O11 W4 O15 90.9(3) . .
O14 W4 O15 153.1(2) . .
O16 W4 O4 95.3(3) . 5_566
O11 W4 O4 164.3(2) . 5_566
O14 W4 O4 86.1(2) . 5_566
O15 W4 O4 85.5(3) . 5_566
O16 W4 O7 170.3(3) . 5_566
O11 W4 O7 89.3(2) . 5_566
O14 W4 O7 76.3(2) . 5_566
O15 W4 O7 76.8(2) . 5_566
O4 W4 O7 75.0(2) 5_566 5_566
O13 W5 O12 100.3(3) . .
O13 W5 O14 103.9(3) . .
O12 W5 O14 90.9(2) . .
O13 W5 O9 102.6(3) . 5_566
O12 W5 O9 89.6(2) . 5_566
O14 W5 O9 153.0(2) . 5_566
O13 W5 O2 94.6(3) . 5_566
O12 W5 O2 165.0(2) . 5_566
O14 W5 O2 86.8(2) . 5_566
O9 W5 O2 85.9(2) 5_566 5_566
O13 W5 O7 169.5(3) . 5_566
O12 W5 O7 90.2(2) . 5_566
O14 W5 O7 76.5(2) . 5_566
O9 W5 O7 76.4(2) 5_566 5_566
O2 W5 O7 74.9(2) 5_566 5_566
O6 W2 O8 104.9(3) . .
O6 W2 O15 103.4(3) . 5_566
O8 W2 O15 151.6(3) . 5_566
O6 W2 O12 99.6(3) . .
O8 W2 O12 88.8(2) . .
O15 W2 O12 88.0(2) 5_566 .
O6 W2 O5 96.9(3) . .
O8 W2 O5 88.8(2) . .
O15 W2 O5 86.4(3) 5_566 .
O12 W2 O5 163.4(3) . .
O6 W2 O7 172.3(3) . .
O8 W2 O7 75.3(2) . .
O15 W2 O7 76.5(2) 5_566 .
O12 W2 O7 88.1(2) . .
O5 W2 O7 75.4(2) . .
O1 W1 O4 104.4(3) . .
O1 W1 O2 104.2(3) . .
O4 W1 O2 89.1(3) . .
O1 W1 O5 102.5(3) . .
O4 W1 O5 86.3(3) . .
O2 W1 O5 153.2(2) . .
O1 W1 O3 101.9(3) . .
O4 W1 O3 153.5(2) . .
O2 W1 O3 86.5(2) . .
O5 W1 O3 86.0(3) . .
O1 W1 O7 177.9(3) . .
O4 W1 O7 77.4(2) . .
O2 W1 O7 76.6(2) . .
O5 W1 O7 76.6(2) . .
O3 W1 O7 76.1(2) . .
C22 Fe2 C23 41.27(7) . .
C22 Fe2 C19 123.2(2) . .
C23 Fe2 C19 107.33(19) . .
C22 Fe2 C20 160.3(2) . .
C23 Fe2 C20 123.7(2) . .
C19 Fe2 C20 40.97(7) . .
C22 Fe2 C18 106.73(19) . .
C23 Fe2 C18 122.1(2) . .
C19 Fe2 C18 40.97(7) . .
C20 Fe2 C18 68.74(11) . .
C22 Fe2 C26 41.01(7) . .
C23 Fe2 C26 68.85(11) . .
C19 Fe2 C26 159.9(2) . .
C20 Fe2 C26 157.5(2) . .
C18 Fe2 C26 123.1(2) . .
C22 Fe2 C21 157.2(2) . .
C23 Fe2 C21 160.2(2) . .
C19 Fe2 C21 68.59(11) . .
C20 Fe2 C21 40.63(7) . .
C18 Fe2 C21 68.35(11) . .
C26 Fe2 C21 121.7(2) . .
C22 Fe2 C17 121.5(2) . .
C23 Fe2 C17 157.9(2) . .
C19 Fe2 C17 68.58(11) . .
C20 Fe2 C17 68.36(11) . .
C18 Fe2 C17 40.62(7) . .
C26 Fe2 C17 107.13(19) . .
C21 Fe2 C17 40.43(7) . .
C22 Fe2 C24 68.71(11) . .
C23 Fe2 C24 40.70(7) . .
C19 Fe2 C24 122.7(2) . .
C20 Fe2 C24 108.10(19) . .
C18 Fe2 C24 158.5(2) . .
C26 Fe2 C24 68.06(10) . .
C21 Fe2 C24 124.0(2) . .
C17 Fe2 C24 159.8(2) . .
C22 Fe2 C25 68.43(11) . .
C23 Fe2 C25 68.22(11) . .
C19 Fe2 C25 158.3(2) . .
C20 Fe2 C25 122.5(2) . .
C18 Fe2 C25 159.6(2) . .
C26 Fe2 C25 40.31(7) . .
C21 Fe2 C25 107.98(19) . .
C17 Fe2 C25 123.6(2) . .
C24 Fe2 C25 40.14(7) . .
C7 Fe1 C8 41.47(8) . .
C7 Fe1 C3 106.8(2) . .
C8 Fe1 C3 123.5(2) . .
C7 Fe1 C4 119.5(2) . .
C8 Fe1 C4 105.1(2) . .
C3 Fe1 C4 41.22(8) . .
C7 Fe1 C6 41.23(8) . .
C8 Fe1 C6 69.37(12) . .
C3 Fe1 C6 121.5(3) . .
C4 Fe1 C6 156.3(3) . .
C7 Fe1 C2 125.3(3) . .
C8 Fe1 C2 162.0(3) . .
C3 Fe1 C2 41.08(8) . .
C4 Fe1 C2 69.12(12) . .
C6 Fe1 C2 108.7(3) . .
C7 Fe1 C9 69.32(12) . .
C8 Fe1 C9 41.10(9) . .
C3 Fe1 C9 160.6(3) . .
C4 Fe1 C9 122.9(3) . .
C6 Fe1 C9 68.81(12) . .
C2 Fe1 C9 156.3(3) . .
C7 Fe1 C5 154.8(3) . .
C8 Fe1 C5 118.7(3) . .
C3 Fe1 C5 69.08(12) . .
C4 Fe1 C5 40.99(8) . .
C6 Fe1 C5 162.0(3) . .
C2 Fe1 C5 68.76(12) . .
C9 Fe1 C5 106.0(2) . .
C7 Fe1 C1 163.0(3) . .
C8 Fe1 C1 154.7(3) . .
C3 Fe1 C1 68.92(12) . .
C4 Fe1 C1 68.85(12) . .
C6 Fe1 C1 125.9(3) . .
C2 Fe1 C1 40.77(8) . .
C9 Fe1 C1 120.3(2) . .
C5 Fe1 C1 40.71(8) . .
C7 Fe1 C10 69.05(12) . .
C8 Fe1 C10 68.96(12) . .
C3 Fe1 C10 157.3(3) . .
C4 Fe1 C10 160.6(3) . .
C6 Fe1 C10 40.73(8) . .
C2 Fe1 C10 122.1(3) . .
C9 Fe1 C10 40.66(8) . .
C5 Fe1 C10 124.3(2) . .
C1 Fe1 C10 108.2(2) . .
W3 O7 W1 91.56(19) . .
W3 O7 W5 90.37(17) . 5_566
W1 O7 W5 91.45(18) . 5_566
W3 O7 W4 177.5(3) . 5_566
W1 O7 W4 90.95(18) . 5_566
W5 O7 W4 89.84(19) 5_566 5_566
W3 O7 W2 90.29(19) . .
W1 O7 W2 90.62(19) . .
W5 O7 W2 177.8(3) 5_566 .
W4 O7 W2 89.41(17) 5_566 .
W4 O11 W3 174.2(3) . .
W5 O14 W4 117.2(3) . .
W3 O9 W5 115.9(3) . 5_566
W5 O12 W2 175.9(3) . .
W2 O8 W3 118.0(3) . .
W3 O3 W1 115.8(3) . .
W2 O15 W4 117.3(3) 5_566 .
W1 O4 W4 116.5(3) . 5_566
W1 O2 W5 117.0(3) . 5_566
W2 O5 W1 117.3(3) . .
N2 C27 C22 112.1(7) . .
C7 C11 N1 107.2(7) . .

loop_
_geom_bond_atom_site_label_1
_geom_bond_atom_site_label_2
_geom_bond_distance
_geom_bond_site_symmetry_2
N2 C28 1.3900 .
N2 C32 1.3900 .
N2 C27 1.479(11) .
C28 C29 1.3900 .
C29 C30 1.3900 .
C30 C31 1.3900 .
C31 C32 1.3900 .
C22 C26 1.4200 .
C22 C23 1.4200 .
C22 C27 1.491(11) .
C22 Fe2 2.009(4) .
C23 C24 1.4200 .
C23 Fe2 2.020(4) .
C24 C25 1.4200 .
C24 Fe2 2.062(4) .
C25 C26 1.4200 .
C25 Fe2 2.076(4) .
C26 Fe2 2.044(4) .
C17 C18 1.4200 .
C17 C21 1.4200 .
C17 Fe2 2.055(4) .
C18 C19 1.4200 .
C18 Fe2 2.035(4) .
C19 C20 1.4200 .
C19 Fe2 2.023(4) .
C20 C21 1.4200 .
C20 Fe2 2.035(4) .
C21 Fe2 2.055(4) .
N1 C12 1.3900 .
N1 C16 1.3900 .
N1 C11 1.478(10) .
C12 C13 1.3900 .
C13 C14 1.3900 .
C14 C15 1.3900 .
C15 C16 1.3900 .
C6 C7 1.4200 .
C6 C10 1.4200 .
C6 Fe1 2.030(4) .
C7 C8 1.4200 .
C7 C11 1.471(11) .
C7 Fe1 2.003(4) .
C8 C9 1.4200 .
C8 Fe1 2.008(4) .
C9 C10 1.4200 .
C9 Fe1 2.037(4) .
C10 Fe1 2.050(4) .
C1 C2 1.4200 .
C1 C5 1.4200 .
C1 Fe1 2.045(4) .
C2 C3 1.4200 .
C2 Fe1 2.032(4) .
C3 C4 1.4200 .
C3 Fe1 2.015(4) .
C4 C5 1.4200 .
C4 Fe1 2.019(4) .
C5 Fe1 2.037(4) .
W3 O10 1.689(6) .
W3 O9 1.913(6) .
W3 O8 1.916(6) .
W3 O11 1.918(6) .
W3 O3 1.928(6) .
W3 O7 2.283(5) .
W4 O16 1.694(6) .
W4 O11 1.865(6) .
W4 O14 1.912(6) .
W4 O15 1.923(6) .
W4 O4 1.976(6) 5_566
W4 O7 2.315(5) 5_566
W5 O13 1.701(6) .
W5 O12 1.881(6) .
W5 O14 1.912(6) .
W5 O9 1.927(6) 5_566
W5 O2 1.963(6) 5_566
W5 O7 2.307(5) 5_566
W2 O6 1.700(6) .
W2 O8 1.906(6) .
W2 O15 1.911(6) 5_566
W2 O12 1.917(6) .
W2 O5 1.924(6) .
W2 O7 2.338(5) .
W1 O1 1.702(6) .
W1 O4 1.882(6) .
W1 O2 1.896(6) .
W1 O5 1.926(6) .
W1 O3 1.938(6) .
W1 O7 2.287(5) .
O7 W5 2.307(5) 5_566
O7 W4 2.315(5) 5_566
O9 W5 1.927(6) 5_566
O15 W2 1.911(6) 5_566
O4 W4 1.976(6) 5_566
O2 W5 1.963(6) 5_566
